data_7032532
loop_
_publ_author_name
'Klink, R.'
'Schrenk, C.'
'Schnepf, A.'

_publ_section_title
;
 Si(SiMe3)2SiPh3 - a ligand for novel sub-valent tin cluster compounds.
;
_journal_issue 42
_journal_name_full 'Dalton transactions (Cambridge, England : 2003)'
_journal_page_first 16097
_journal_page_last 16104
_journal_paper_doi 10.1039/c4dt02372b
_journal_volume 43
_journal_year 2014
_chemical_formula_moiety 'C48 H66 Cl Si8 Sn, C12 H24 K O6'
_chemical_formula_sum 'C60 H90 Cl K O6 Si8 Sn'
_chemical_formula_weight 1325.28
_chemical_name_systematic
; 
 ? 
;
_chemical_properties_physical 'Air-sensitive, Moisture-sensitive'
_space_group_IT_number 14
_symmetry_cell_setting monoclinic
_symmetry_space_group_name_Hall '-P 2yn'
_symmetry_space_group_name_H-M 'P 1 21/n 1'
_atom_sites_solution_hydrogens geom
_atom_sites_solution_primary direct
_atom_sites_solution_secondary difmap
_audit_creation_method SHELXL-97
_cell_angle_alpha 90.00
_cell_angle_beta 91.834(2)
_cell_angle_gamma 90.00
_cell_formula_units_Z 4
_cell_length_a 13.1663(7)
_cell_length_b 19.2365(10)
_cell_length_c 27.4977(15)
_cell_measurement_reflns_used 9129
_cell_measurement_temperature 150(2)
_cell_measurement_theta_max 27.362
_cell_measurement_theta_min 2.244
_cell_volume 6960.9(6)
_computing_cell_refinement 'SAINT V.8.27 (Bruker AXS Inc., 2012)'
_computing_data_collection 'APEX2 v.2014.1-1 (Bruker AXS Inc., 2014)'
_computing_data_reduction 'SAINT V.8.27 (Bruker AXS Inc., 2012)'
_computing_molecular_graphics 'SHELXTL 5.1 (Bruker AXS Inc., 1997)'
_computing_publication_material 'SHELXTL 5.1 (Bruker AXS Inc., 1997)'
_computing_structure_refinement 'SHELXL-97 (Sheldrick, 1997)'
_computing_structure_solution 'SHELXS-97 (Sheldrick, 1990)'
_diffrn_ambient_temperature 150(2)
_diffrn_measured_fraction_theta_full 0.979
_diffrn_measured_fraction_theta_max 0.979
_diffrn_measurement_device_type 'Bruker SMART Apex'
_diffrn_measurement_method 'CCD area detector'
_diffrn_radiation_monochromator graphite
_diffrn_radiation_source 'fine-focus sealed tube'
_diffrn_radiation_type MoK\a
_diffrn_radiation_wavelength 0.71073
_diffrn_reflns_av_R_equivalents 0.0417
_diffrn_reflns_av_sigmaI/netI 0.0446
_diffrn_reflns_limit_h_max 15
_diffrn_reflns_limit_h_min -17
_diffrn_reflns_limit_k_max 23
_diffrn_reflns_limit_k_min -24
_diffrn_reflns_limit_l_max 35
_diffrn_reflns_limit_l_min -33
_diffrn_reflns_number 59766
_diffrn_reflns_theta_full 27.45
_diffrn_reflns_theta_max 27.45
_diffrn_reflns_theta_min 1.69
_exptl_absorpt_coefficient_mu 0.647
_exptl_absorpt_correction_T_max 0.9684
_exptl_absorpt_correction_T_min 0.8396
_exptl_absorpt_correction_type numerical
_exptl_absorpt_process_details 'SADABS 2.10 (Bruker AXS Inc., 2005)'
_exptl_crystal_colour red
_exptl_crystal_density_diffrn 1.265
_exptl_crystal_density_method 'not measured'
_exptl_crystal_description block
_exptl_crystal_F_000 2784
_exptl_crystal_recrystallization_method 'Re-crystallisation from solvent: '
_exptl_crystal_size_max 0.35
_exptl_crystal_size_mid 0.19
_exptl_crystal_size_min 0.15
_refine_diff_density_max 1.463
_refine_diff_density_min -0.615
_refine_diff_density_rms 0.069
_refine_ls_extinction_method none
_refine_ls_goodness_of_fit_ref 1.025
_refine_ls_hydrogen_treatment constr
_refine_ls_matrix_type full
_refine_ls_number_parameters 713
_refine_ls_number_reflns 15550
_refine_ls_number_restraints 66
_refine_ls_restrained_S_all 1.027
_refine_ls_R_factor_all 0.0530
_refine_ls_R_factor_gt 0.0383
_refine_ls_shift/su_max 0.002
_refine_ls_shift/su_mean 0.000
_refine_ls_structure_factor_coef Fsqd
_refine_ls_weighting_details 'calc w=1/[\s^2^(Fo^2^)+(0.0415P)^2^+3.7638P] where P=(Fo^2^+2Fc^2^)/3'
_refine_ls_weighting_scheme calc
_refine_ls_wR_factor_gt 0.0881
_refine_ls_wR_factor_ref 0.0947
_reflns_number_gt 12436
_reflns_number_total 15550
_reflns_threshold_expression >2sigma(I)
_cod_data_source_file c4dt02372b2.cif
_cod_data_source_block rk9mon_4
_cod_depositor_comments 'Adding full bibliography for 7032528--7032533.cif.'
_cod_original_sg_symbol_H-M P2(1)/n
_cod_database_code 7032532

loop_
_symmetry_equiv_pos_as_xyz
'x, y, z'
'-x+1/2, y+1/2, -z+1/2'
'-x, -y, -z'
'x-1/2, -y-1/2, z-1/2'

loop_
_atom_site_label
_atom_site_type_symbol
_atom_site_fract_x
_atom_site_fract_y
_atom_site_fract_z
_atom_site_U_iso_or_equiv
_atom_site_adp_type
_atom_site_occupancy
_atom_site_symmetry_multiplicity
_atom_site_calc_flag
_atom_site_refinement_flags
_atom_site_disorder_assembly
_atom_site_disorder_group
Sn1 Sn 0.010740(14) 0.819111(8) 0.138659(6) 0.02036(6) Uani 0.9293(6) 1 d P A 1
Cl1 Cl -0.14523(6) 0.80079(4) 0.08172(2) 0.03882(18) Uani 0.9293(6) 1 d P A 1
Sn1A Sn -0.0762(2) 0.77734(14) 0.13075(8) 0.0351(9) Uani 0.0707(6) 1 d P A 2
Cl1A Cl 0.0127(17) 0.8745(8) 0.0921(8) 0.128(9) Uani 0.0707(6) 1 d P A 2
K1 K -0.23144(5) 0.82277(3) -0.02495(2) 0.03220(14) Uani 1 1 d . . .
Si1 Si 0.08324(5) 0.68989(3) 0.12488(2) 0.02132(14) Uani 1 1 d . . .
Si2 Si -0.08248(5) 0.83663(3) 0.22356(2) 0.01829(13) Uani 1 1 d . . .
Si11 Si 0.12440(6) 0.61457(4) 0.19029(2) 0.02917(16) Uani 1 1 d . A .
Si12 Si -0.01464(6) 0.61745(4) 0.07185(3) 0.03040(17) Uani 1 1 d . A .
Si13 Si 0.23514(5) 0.72331(3) 0.08784(2) 0.02185(14) Uani 1 1 d . A .
Si21 Si 0.04839(5) 0.90160(3) 0.26261(2) 0.02331(15) Uani 1 1 d . A .
Si22 Si -0.20657(5) 0.92143(3) 0.20192(2) 0.02413(15) Uani 1 1 d . A .
Si23 Si -0.16573(5) 0.76433(3) 0.27965(2) 0.02087(14) Uani 1 1 d . A .
C2M C -0.27005(19) 0.71222(12) 0.24856(8) 0.0233(5) Uani 1 1 d . . .
C2 C -0.4023(3) 0.6980(2) 0.01548(18) 0.0843(15) Uani 1 1 d D . .
H2A H -0.4647 0.6778 0.0288 0.101 Uiso 1 1 calc R A .
H2B H -0.3446 0.6870 0.0382 0.101 Uiso 1 1 calc R . .
C3 C -0.3839(3) 0.66746(19) -0.03284(19) 0.0807(14) Uani 1 1 d D A .
H3A H -0.3876 0.6162 -0.0306 0.097 Uiso 1 1 calc R . .
H3B H -0.4377 0.6832 -0.0563 0.097 Uiso 1 1 calc R . .
C5 C -0.2688(3) 0.65607(18) -0.09525(13) 0.0632(10) Uani 1 1 d D . .
H5A H -0.3226 0.6689 -0.1195 0.076 Uiso 1 1 calc R A .
H5B H -0.2679 0.6048 -0.0922 0.076 Uiso 1 1 calc R . .
C6 C -0.1677(3) 0.68123(19) -0.11175(12) 0.0599(10) Uani 1 1 d D A .
H6A H -0.1134 0.6666 -0.0882 0.072 Uiso 1 1 calc R . .
H6B H -0.1532 0.6608 -0.1438 0.072 Uiso 1 1 calc R . .
C8 C -0.0771(3) 0.7804(2) -0.13197(14) 0.0704(12) Uani 1 1 d D . .
H8A H -0.0625 0.7598 -0.1640 0.084 Uiso 1 1 calc R A .
H8B H -0.0207 0.7679 -0.1089 0.084 Uiso 1 1 calc R . .
C9 C -0.0840(3) 0.8574(2) -0.13647(13) 0.0774(13) Uani 1 1 d D A .
H9A H -0.0190 0.8761 -0.1479 0.093 Uiso 1 1 calc R . .
H9B H -0.1383 0.8698 -0.1607 0.093 Uiso 1 1 calc R . .
C11B C 0.2159(3) 0.54409(16) 0.17345(11) 0.0473(8) Uani 1 1 d . . .
H11A H 0.2303 0.5144 0.2018 0.071 Uiso 1 1 calc R A .
H11B H 0.2792 0.5651 0.1628 0.071 Uiso 1 1 calc R . .
H11C H 0.1858 0.5160 0.1469 0.071 Uiso 1 1 calc R . .
C11A C 0.1811(3) 0.65953(18) 0.24506(10) 0.0572(10) Uani 1 1 d . . .
H11D H 0.1962 0.6253 0.2707 0.086 Uiso 1 1 calc R A .
H11E H 0.1328 0.6939 0.2569 0.086 Uiso 1 1 calc R . .
H11F H 0.2440 0.6830 0.2363 0.086 Uiso 1 1 calc R . .
C11C C 0.0049(3) 0.57158(16) 0.21025(11) 0.0467(8) Uani 1 1 d . . .
H11G H 0.0209 0.5401 0.2374 0.070 Uiso 1 1 calc R A .
H11H H -0.0256 0.5451 0.1831 0.070 Uiso 1 1 calc R . .
H11I H -0.0431 0.6071 0.2207 0.070 Uiso 1 1 calc R . .
C11 C -0.1054(3) 0.96117(18) -0.09424(15) 0.0680(11) Uani 1 1 d D . .
H11J H -0.1566 0.9768 -0.1191 0.082 Uiso 1 1 calc R A .
H11K H -0.0379 0.9778 -0.1040 0.082 Uiso 1 1 calc R . .
C12B C 0.0362(2) 0.52599(14) 0.06891(11) 0.0420(7) Uani 1 1 d . . .
H12A H -0.0069 0.4984 0.0466 0.063 Uiso 1 1 calc R A .
H12B H 0.0362 0.5051 0.1014 0.063 Uiso 1 1 calc R . .
H12C H 0.1057 0.5269 0.0572 0.063 Uiso 1 1 calc R . .
C12A C -0.0243(3) 0.65060(16) 0.00768(9) 0.0420(7) Uani 1 1 d . . .
H12D H -0.0656 0.6185 -0.0123 0.063 Uiso 1 1 calc R A .
H12E H 0.0439 0.6540 -0.0054 0.063 Uiso 1 1 calc R . .
H12F H -0.0563 0.6966 0.0073 0.063 Uiso 1 1 calc R . .
C12C C -0.1482(2) 0.60963(17) 0.09312(11) 0.0453(7) Uani 1 1 d . . .
H12G H -0.1875 0.5795 0.0708 0.068 Uiso 1 1 calc R A .
H12H H -0.1796 0.6558 0.0938 0.068 Uiso 1 1 calc R . .
H12I H -0.1473 0.5895 0.1259 0.068 Uiso 1 1 calc R . .
C12 C -0.1293(3) 0.99065(19) -0.04664(15) 0.0652(10) Uani 1 1 d D A .
H12J H -0.0801 0.9734 -0.0215 0.078 Uiso 1 1 calc R . .
H12K H -0.1243 1.0420 -0.0478 0.078 Uiso 1 1 calc R . .
C13G C 0.31996(19) 0.64641(12) 0.07453(8) 0.0232(5) Uani 1 1 d . . .
C13H C 0.2856(2) 0.59869(13) 0.03969(9) 0.0303(6) Uani 1 1 d . A .
H13A H 0.2223 0.6066 0.0231 0.036 Uiso 1 1 calc R . .
C13I C 0.3417(2) 0.53961(14) 0.02851(9) 0.0357(6) Uani 1 1 d . . .
H13B H 0.3166 0.5080 0.0045 0.043 Uiso 1 1 calc R A .
C13L C 0.4695(2) 0.57373(13) 0.08669(9) 0.0301(6) Uani 1 1 d . . .
H13C H 0.5329 0.5655 0.1032 0.036 Uiso 1 1 calc R A .
C13F C 0.1269(2) 0.79847(14) 0.01065(9) 0.0359(6) Uani 1 1 d . A .
H13D H 0.0693 0.7961 0.0305 0.043 Uiso 1 1 calc R . .
C13M C 0.3054(2) 0.78756(13) 0.12886(10) 0.0314(6) Uani 1 1 d . . .
C13J C 0.4332(2) 0.52731(13) 0.05229(9) 0.0337(6) Uani 1 1 d . A .
H13E H 0.4713 0.4869 0.0450 0.040 Uiso 1 1 calc R . .
C13O C 0.4067(2) 0.8162(2) 0.20184(12) 0.0560(10) Uani 1 1 d . . .
H13F H 0.4430 0.8012 0.2304 0.067 Uiso 1 1 calc R A .
C13N C 0.3582(2) 0.76805(16) 0.17171(10) 0.0398(7) Uani 1 1 d . A .
H13G H 0.3608 0.7203 0.1804 0.048 Uiso 1 1 calc R . .
C13B C 0.3004(2) 0.77388(14) -0.00353(10) 0.0380(7) Uani 1 1 d . A .
H13H H 0.3636 0.7542 0.0069 0.046 Uiso 1 1 calc R . .
C13P C 0.4025(3) 0.8852(2) 0.19049(15) 0.0649(12) Uani 1 1 d . A .
H13I H 0.4352 0.9183 0.2113 0.078 Uiso 1 1 calc R . .
C13R C 0.3030(2) 0.85840(15) 0.11830(12) 0.0436(7) Uani 1 1 d . A .
H13J H 0.2681 0.8741 0.0896 0.052 Uiso 1 1 calc R . .
C13A C 0.2173(2) 0.76825(12) 0.02682(9) 0.0270(5) Uani 1 1 d . . .
C13C C 0.2933(3) 0.80710(15) -0.04816(11) 0.0481(9) Uani 1 1 d . . .
H13K H 0.3511 0.8104 -0.0678 0.058 Uiso 1 1 calc R A .
C13K C 0.4132(2) 0.63300(12) 0.09726(9) 0.0265(5) Uani 1 1 d . A .
H13L H 0.4396 0.6650 0.1207 0.032 Uiso 1 1 calc R . .
C13D C 0.2016(3) 0.83541(15) -0.06388(10) 0.0502(9) Uani 1 1 d . A .
H13M H 0.1954 0.8569 -0.0949 0.060 Uiso 1 1 calc R . .
C13E C 0.1189(3) 0.83234(16) -0.03420(11) 0.0479(8) Uani 1 1 d . . .
H13N H 0.0564 0.8533 -0.0444 0.058 Uiso 1 1 calc R A .
C13Q C 0.3511(3) 0.90685(18) 0.14919(16) 0.0612(11) Uani 1 1 d . . .
H13O H 0.3481 0.9550 0.1415 0.073 Uiso 1 1 calc R A .
C14 C -0.2617(3) 1.00523(18) 0.00721(13) 0.0632(10) Uani 1 1 d D . .
H14A H -0.2650 1.0560 0.0014 0.076 Uiso 1 1 calc R A .
H14B H -0.2133 0.9967 0.0348 0.076 Uiso 1 1 calc R . .
C15 C -0.3631(3) 0.97897(18) 0.01914(14) 0.0624(10) Uani 1 1 d D A .
H15A H -0.3889 1.0046 0.0474 0.075 Uiso 1 1 calc R . .
H15B H -0.4112 0.9862 -0.0088 0.075 Uiso 1 1 calc R . .
C17 C -0.4485(3) 0.8799(2) 0.04573(13) 0.0614(10) Uani 1 1 d D . .
H17A H -0.5027 0.8867 0.0204 0.074 Uiso 1 1 calc R A .
H17B H -0.4693 0.9037 0.0758 0.074 Uiso 1 1 calc R . .
C18 C -0.4337(3) 0.8043(2) 0.05537(12) 0.0590(10) Uani 1 1 d D A .
H18A H -0.3762 0.7973 0.0790 0.071 Uiso 1 1 calc R . .
H18B H -0.4957 0.7843 0.0692 0.071 Uiso 1 1 calc R . .
C21C C 0.0187(2) 0.93336(14) 0.32515(9) 0.0344(6) Uani 1 1 d . . .
H21A H 0.0767 0.9597 0.3387 0.052 Uiso 1 1 calc R A .
H21B H 0.0053 0.8935 0.3462 0.052 Uiso 1 1 calc R . .
H21C H -0.0414 0.9634 0.3232 0.052 Uiso 1 1 calc R . .
C21B C 0.0724(2) 0.98118(14) 0.22534(10) 0.0397(7) Uani 1 1 d . . .
H21D H 0.1266 1.0088 0.2411 0.060 Uiso 1 1 calc R A .
H21E H 0.0101 1.0090 0.2226 0.060 Uiso 1 1 calc R . .
H21F H 0.0929 0.9673 0.1928 0.060 Uiso 1 1 calc R . .
C21A C 0.1723(2) 0.85348(15) 0.26594(10) 0.0359(6) Uani 1 1 d . . .
H21G H 0.2241 0.8824 0.2824 0.054 Uiso 1 1 calc R A .
H21H H 0.1935 0.8426 0.2330 0.054 Uiso 1 1 calc R . .
H21I H 0.1640 0.8102 0.2842 0.054 Uiso 1 1 calc R . .
C22C C -0.2353(2) 0.98320(13) 0.25289(10) 0.0358(6) Uani 1 1 d . . .
H22A H -0.2869 1.0167 0.2416 0.054 Uiso 1 1 calc R A .
H22B H -0.1731 1.0080 0.2630 0.054 Uiso 1 1 calc R . .
H22C H -0.2607 0.9570 0.2805 0.054 Uiso 1 1 calc R . .
C22B C -0.3259(2) 0.87796(16) 0.17989(11) 0.0415(7) Uani 1 1 d . . .
H22D H -0.3769 0.9133 0.1710 0.062 Uiso 1 1 calc R A .
H22E H -0.3517 0.8483 0.2057 0.062 Uiso 1 1 calc R . .
H22F H -0.3120 0.8495 0.1513 0.062 Uiso 1 1 calc R . .
C22A C -0.1668(2) 0.97699(14) 0.14935(10) 0.0379(7) Uani 1 1 d . . .
H22G H -0.2200 1.0112 0.1416 0.057 Uiso 1 1 calc R A .
H22H H -0.1564 0.9475 0.1209 0.057 Uiso 1 1 calc R . .
H22I H -0.1033 1.0011 0.1582 0.057 Uiso 1 1 calc R . .
C23A C -0.2303(2) 0.81734(12) 0.32794(9) 0.0281(6) Uani 1 1 d . . .
C23G C -0.0811(2) 0.70121(12) 0.31504(8) 0.0246(5) Uani 1 1 d . . .
C23N C -0.2690(2) 0.69567(14) 0.19925(9) 0.0315(6) Uani 1 1 d . A .
H23A H -0.2142 0.7112 0.1804 0.038 Uiso 1 1 calc R . .
C23R C -0.3529(2) 0.68866(13) 0.27450(9) 0.0326(6) Uani 1 1 d . A .
H23B H -0.3559 0.6989 0.3082 0.039 Uiso 1 1 calc R . .
C23P C -0.4276(2) 0.63472(13) 0.20366(9) 0.0313(6) Uani 1 1 d . A .
H23C H -0.4807 0.6084 0.1884 0.038 Uiso 1 1 calc R . .
C23L C 0.0105(2) 0.72202(14) 0.33674(10) 0.0373(7) Uani 1 1 d . A .
H23D H 0.0331 0.7683 0.3318 0.045 Uiso 1 1 calc R . .
C23K C 0.0706(3) 0.67747(16) 0.36555(11) 0.0462(8) Uani 1 1 d . . .
H23E H 0.1331 0.6934 0.3798 0.055 Uiso 1 1 calc R A .
C23H C -0.1109(2) 0.63304(13) 0.32388(9) 0.0323(6) Uani 1 1 d . A .
H23F H -0.1738 0.6169 0.3102 0.039 Uiso 1 1 calc R . .
C23Q C -0.4307(2) 0.65079(14) 0.25214(10) 0.0349(6) Uani 1 1 d . . .
H23G H -0.4866 0.6359 0.2705 0.042 Uiso 1 1 calc R A .
C23I C -0.0515(3) 0.58790(14) 0.35207(10) 0.0408(7) Uani 1 1 d . . .
H23H H -0.0732 0.5414 0.3568 0.049 Uiso 1 1 calc R A .
C23B C -0.3282(2) 0.84436(15) 0.32083(11) 0.0415(7) Uani 1 1 d . A .
H23I H -0.3646 0.8354 0.2911 0.050 Uiso 1 1 calc R . .
C23O C -0.3464(2) 0.65703(15) 0.17715(9) 0.0361(6) Uani 1 1 d . . .
H23J H -0.3436 0.6458 0.1436 0.043 Uiso 1 1 calc R A .
C23J C 0.0391(3) 0.61055(15) 0.37317(10) 0.0434(7) Uani 1 1 d . A .
H23K H 0.0794 0.5799 0.3929 0.052 Uiso 1 1 calc R . .
C23F C -0.1812(3) 0.83192(15) 0.37261(9) 0.0431(8) Uani 1 1 d . A .
H23L H -0.1152 0.8136 0.3791 0.052 Uiso 1 1 calc R . .
C23C C -0.3736(3) 0.88424(16) 0.35648(14) 0.0568(10) Uani 1 1 d . . .
H23M H -0.4404 0.9018 0.3511 0.068 Uiso 1 1 calc R A .
C23D C -0.3211(4) 0.89827(17) 0.39984(13) 0.0676(12) Uani 1 1 d . A .
H23N H -0.3514 0.9260 0.4240 0.081 Uiso 1 1 calc R . .
C23E C -0.2262(4) 0.87235(19) 0.40769(12) 0.0658(11) Uani 1 1 d . . .
H23O H -0.1903 0.8819 0.4375 0.079 Uiso 1 1 calc R A .
O1 O -0.41313(17) 0.77170(11) 0.01094(8) 0.0484(5) Uani 1 1 d D A .
O4 O -0.28963(19) 0.68661(11) -0.04957(9) 0.0549(6) Uani 1 1 d D A .
O7 O -0.16961(18) 0.75303(13) -0.11515(7) 0.0546(6) Uani 1 1 d D A .
O10 O -0.10532(17) 0.88662(13) -0.09174(8) 0.0548(6) Uani 1 1 d D A .
O13 O -0.22748(17) 0.97103(11) -0.03504(8) 0.0517(6) Uani 1 1 d D A .
O16 O -0.35612(17) 0.90848(12) 0.02992(8) 0.0516(6) Uani 1 1 d D A .

loop_
_atom_site_aniso_label
_atom_site_aniso_U_11
_atom_site_aniso_U_22
_atom_site_aniso_U_33
_atom_site_aniso_U_23
_atom_site_aniso_U_13
_atom_site_aniso_U_12
Sn1 0.02159(10) 0.01911(9) 0.02071(9) -0.00092(6) 0.00560(7) 0.00306(7)
Cl1 0.0349(4) 0.0518(5) 0.0291(3) -0.0068(3) -0.0096(3) 0.0173(3)
Sn1A 0.0447(19) 0.0421(17) 0.0187(12) 0.0027(10) 0.0063(11) 0.0132(13)
Cl1A 0.148(18) 0.065(10) 0.177(19) 0.090(12) 0.096(15) 0.033(10)
K1 0.0323(3) 0.0349(3) 0.0297(3) 0.0023(2) 0.0052(2) -0.0002(2)
Si1 0.0218(4) 0.0224(3) 0.0199(3) -0.0003(2) 0.0029(3) 0.0043(3)
Si2 0.0193(3) 0.0170(3) 0.0188(3) -0.0012(2) 0.0033(2) -0.0001(2)
Si11 0.0375(5) 0.0270(4) 0.0231(3) 0.0027(3) 0.0025(3) 0.0055(3)
Si12 0.0303(4) 0.0321(4) 0.0288(3) -0.0068(3) 0.0013(3) -0.0019(3)
Si13 0.0213(4) 0.0216(3) 0.0229(3) -0.0012(2) 0.0043(3) 0.0034(3)
Si21 0.0253(4) 0.0191(3) 0.0254(3) -0.0009(2) -0.0001(3) -0.0035(3)
Si22 0.0208(4) 0.0224(3) 0.0294(3) 0.0024(3) 0.0051(3) 0.0039(3)
Si23 0.0252(4) 0.0176(3) 0.0201(3) -0.0019(2) 0.0053(3) -0.0016(3)
C2M 0.0256(14) 0.0181(11) 0.0264(11) -0.0003(9) 0.0040(10) -0.0013(10)
C2 0.068(3) 0.061(3) 0.127(4) 0.052(3) 0.040(3) 0.005(2)
C3 0.072(3) 0.039(2) 0.133(4) 0.002(2) 0.023(3) -0.0064(19)
C5 0.079(3) 0.0390(19) 0.070(2) -0.0185(17) -0.020(2) 0.0059(18)
C6 0.068(3) 0.068(2) 0.0425(18) -0.0144(16) -0.0135(17) 0.021(2)
C8 0.059(3) 0.097(3) 0.057(2) -0.024(2) 0.0301(19) -0.002(2)
C9 0.076(3) 0.109(4) 0.049(2) 0.003(2) 0.026(2) -0.006(3)
C11B 0.057(2) 0.0419(17) 0.0436(16) 0.0119(13) 0.0051(15) 0.0216(15)
C11A 0.087(3) 0.054(2) 0.0303(15) -0.0007(14) -0.0114(16) -0.0057(19)
C11C 0.055(2) 0.0474(18) 0.0381(15) 0.0085(13) 0.0142(15) -0.0027(15)
C11 0.065(3) 0.057(2) 0.084(3) 0.027(2) 0.025(2) -0.0087(19)
C12B 0.049(2) 0.0334(15) 0.0437(16) -0.0092(12) 0.0076(14) -0.0052(14)
C12A 0.050(2) 0.0450(17) 0.0301(14) -0.0091(12) -0.0072(13) -0.0001(15)
C12C 0.0335(18) 0.0495(19) 0.0530(18) -0.0114(14) 0.0010(14) -0.0078(14)
C12 0.055(3) 0.053(2) 0.089(3) 0.0074(19) 0.016(2) -0.0155(18)
C13G 0.0249(14) 0.0234(12) 0.0217(11) 0.0018(9) 0.0077(10) 0.0035(10)
C13H 0.0338(16) 0.0313(14) 0.0257(12) 0.0008(10) 0.0015(11) 0.0052(11)
C13I 0.0477(19) 0.0290(14) 0.0308(13) -0.0068(11) 0.0046(13) 0.0062(13)
C13L 0.0249(15) 0.0288(13) 0.0368(13) 0.0072(11) 0.0047(11) 0.0051(11)
C13F 0.0406(18) 0.0342(15) 0.0331(14) 0.0034(11) 0.0032(12) 0.0022(13)
C13M 0.0203(14) 0.0330(14) 0.0415(14) -0.0119(11) 0.0111(11) -0.0002(11)
C13J 0.0410(18) 0.0233(13) 0.0375(14) 0.0029(11) 0.0127(13) 0.0098(12)
C13O 0.0293(18) 0.084(3) 0.0547(19) -0.0356(18) 0.0002(15) -0.0028(17)
C13N 0.0286(16) 0.0512(18) 0.0398(15) -0.0162(13) 0.0047(12) 0.0017(13)
C13B 0.0439(19) 0.0296(14) 0.0415(15) 0.0062(12) 0.0163(13) 0.0044(12)
C13P 0.030(2) 0.082(3) 0.083(3) -0.054(2) 0.0111(18) -0.0152(18)
C13R 0.0349(18) 0.0344(16) 0.0621(19) -0.0117(14) 0.0122(15) -0.0014(13)
C13A 0.0347(16) 0.0189(12) 0.0277(12) -0.0008(9) 0.0059(11) 0.0011(10)
C13C 0.074(3) 0.0289(15) 0.0430(16) 0.0050(12) 0.0288(17) 0.0012(15)
C13K 0.0256(14) 0.0233(12) 0.0308(12) -0.0009(10) 0.0042(10) 0.0009(10)
C13D 0.085(3) 0.0350(16) 0.0306(14) 0.0080(12) 0.0070(16) 0.0006(17)
C13E 0.061(2) 0.0409(17) 0.0416(16) 0.0089(13) -0.0108(15) 0.0061(15)
C13Q 0.042(2) 0.0428(19) 0.101(3) -0.0307(19) 0.028(2) -0.0115(16)
C14 0.077(3) 0.045(2) 0.068(2) -0.0159(17) 0.005(2) 0.0029(19)
C15 0.066(3) 0.054(2) 0.068(2) -0.0198(18) 0.005(2) 0.0153(19)
C17 0.038(2) 0.091(3) 0.057(2) -0.0125(19) 0.0183(17) 0.0034(19)
C18 0.0332(19) 0.095(3) 0.0500(19) 0.0155(19) 0.0123(15) -0.0022(19)
C21C 0.0421(18) 0.0282(14) 0.0326(13) -0.0081(11) -0.0015(12) -0.0009(12)
C21B 0.0451(19) 0.0305(15) 0.0432(15) 0.0059(12) -0.0035(13) -0.0150(13)
C21A 0.0246(15) 0.0393(16) 0.0437(15) -0.0043(12) 0.0001(12) -0.0013(12)
C22C 0.0390(17) 0.0224(13) 0.0469(15) -0.0030(11) 0.0137(13) 0.0029(11)
C22B 0.0267(16) 0.0439(17) 0.0535(17) 0.0008(14) -0.0064(13) 0.0036(13)
C22A 0.0376(17) 0.0377(16) 0.0389(14) 0.0131(12) 0.0068(13) 0.0122(13)
C23A 0.0413(17) 0.0171(11) 0.0267(12) -0.0006(9) 0.0145(11) -0.0033(11)
C23G 0.0318(15) 0.0216(12) 0.0206(11) -0.0021(9) 0.0038(10) 0.0003(10)
C23N 0.0271(15) 0.0378(15) 0.0298(13) -0.0035(11) 0.0054(11) -0.0089(12)
C23R 0.0373(17) 0.0317(14) 0.0292(13) -0.0018(10) 0.0087(12) -0.0089(12)
C23P 0.0266(15) 0.0269(13) 0.0401(14) 0.0022(11) -0.0033(11) -0.0037(11)
C23L 0.0389(18) 0.0289(14) 0.0435(15) 0.0080(12) -0.0074(13) -0.0051(12)
C23K 0.048(2) 0.0426(18) 0.0467(17) 0.0097(13) -0.0140(14) -0.0032(14)
C23H 0.0396(17) 0.0251(13) 0.0321(13) -0.0001(10) 0.0009(12) -0.0018(11)
C23Q 0.0303(16) 0.0338(14) 0.0411(15) 0.0021(12) 0.0108(12) -0.0088(12)
C23I 0.059(2) 0.0245(14) 0.0391(15) 0.0059(11) 0.0022(14) -0.0002(13)
C23B 0.0439(19) 0.0347(15) 0.0472(16) -0.0014(13) 0.0199(14) 0.0028(13)
C23O 0.0354(17) 0.0449(16) 0.0279(13) -0.0044(11) -0.0004(12) -0.0095(13)
C23J 0.059(2) 0.0358(16) 0.0350(14) 0.0081(12) -0.0040(14) 0.0090(15)
C23F 0.064(2) 0.0370(16) 0.0284(13) -0.0056(11) 0.0108(14) 0.0031(14)
C23C 0.058(2) 0.0374(17) 0.078(2) 0.0029(16) 0.040(2) 0.0116(16)
C23D 0.114(4) 0.0406(19) 0.052(2) -0.0089(16) 0.047(2) 0.011(2)
C23E 0.108(4) 0.057(2) 0.0334(16) -0.0163(15) 0.0179(19) 0.006(2)
O1 0.0386(13) 0.0546(14) 0.0522(12) 0.0165(10) 0.0057(10) -0.0013(10)
O4 0.0519(16) 0.0437(13) 0.0688(15) -0.0009(11) -0.0022(12) -0.0005(11)
O7 0.0525(16) 0.0670(16) 0.0438(12) -0.0111(11) -0.0039(11) 0.0134(12)
O10 0.0449(14) 0.0752(16) 0.0452(12) 0.0094(11) 0.0155(10) 0.0053(12)
O13 0.0466(15) 0.0474(13) 0.0613(14) 0.0033(11) 0.0045(11) -0.0027(11)
O16 0.0391(14) 0.0595(15) 0.0564(13) -0.0077(11) 0.0065(10) 0.0066(11)

loop_
_atom_type_symbol
_atom_type_description
_atom_type_scat_dispersion_real
_atom_type_scat_dispersion_imag
_atom_type_scat_source
C C 0.0033 0.0016 'International Tables Vol C Tables 4.2.6.8 and 6.1.1.4'
H H 0.0000 0.0000 'International Tables Vol C Tables 4.2.6.8 and 6.1.1.4'
Si Si 0.0817 0.0704 'International Tables Vol C Tables 4.2.6.8 and 6.1.1.4'
Sn Sn -0.6537 1.4246 'International Tables Vol C Tables 4.2.6.8 and 6.1.1.4'
K K 0.2009 0.2494 'International Tables Vol C Tables 4.2.6.8 and 6.1.1.4'
Cl Cl 0.1484 0.1585 'International Tables Vol C Tables 4.2.6.8 and 6.1.1.4'
O O 0.0106 0.0060 'International Tables Vol C Tables 4.2.6.8 and 6.1.1.4'

loop_
_geom_angle_atom_site_label_1
_geom_angle_atom_site_label_2
_geom_angle_atom_site_label_3
_geom_angle
Cl1 Sn1 Si2 99.67(2)
Cl1 Sn1 Si1 93.88(2)
Si2 Sn1 Si1 114.250(19)
Sn1 Cl1 K1 144.07(3)
Cl1A Sn1A Si1 93.8(4)
Cl1A Sn1A Si2 96.5(6)
Si1 Sn1A Si2 110.74(10)
O1 K1 O10 156.67(7)
O1 K1 O16 59.59(7)
O10 K1 O16 117.73(7)
O1 K1 O4 61.77(7)
O10 K1 O4 114.48(7)
O16 K1 O4 121.28(7)
O1 K1 O13 113.72(7)
O10 K1 O13 59.12(7)
O16 K1 O13 58.62(7)
O4 K1 O13 155.67(7)
O1 K1 O7 113.48(7)
O10 K1 O7 57.56(7)
O16 K1 O7 154.23(7)
O4 K1 O7 56.94(7)
O13 K1 O7 111.34(7)
O1 K1 Cl1 84.88(5)
O10 K1 Cl1 117.89(6)
O16 K1 Cl1 77.09(5)
O4 K1 Cl1 100.81(5)
O13 K1 Cl1 102.55(5)
O7 K1 Cl1 128.43(5)
Si11 Si1 Si13 108.60(4)
Si11 Si1 Si12 102.44(4)
Si13 Si1 Si12 110.25(3)
Si11 Si1 Sn1 122.23(3)
Si13 Si1 Sn1 96.78(3)
Si12 Si1 Sn1 116.18(3)
Si11 Si1 Sn1A 119.82(6)
Si13 Si1 Sn1A 121.80(7)
Si12 Si1 Sn1A 89.69(7)
Sn1 Si1 Sn1A 30.31(7)
Si21 Si2 Si22 103.71(3)
Si21 Si2 Si23 111.14(3)
Si22 Si2 Si23 103.74(3)
Si21 Si2 Sn1 96.57(3)
Si22 Si2 Sn1 101.43(3)
Si23 Si2 Sn1 136.34(3)
Si21 Si2 Sn1A 126.05(7)
Si22 Si2 Sn1A 95.27(6)
Si23 Si2 Sn1A 112.45(7)
Sn1 Si2 Sn1A 29.67(6)
C11A Si11 C11C 106.57(16)
C11A Si11 C11B 106.81(17)
C11C Si11 C11B 107.70(15)
C11A Si11 Si1 113.94(11)
C11C Si11 Si1 108.63(11)
C11B Si11 Si1 112.84(9)
C12A Si12 C12C 106.51(15)
C12A Si12 C12B 106.88(13)
C12C Si12 C12B 106.03(14)
C12A Si12 Si1 113.47(10)
C12C Si12 Si1 110.61(10)
C12B Si12 Si1 112.86(10)
C13M Si13 C13A 105.90(12)
C13M Si13 C13G 110.16(12)
C13A Si13 C13G 104.02(10)
C13M Si13 Si1 108.94(8)
C13A Si13 Si1 115.03(9)
C13G Si13 Si1 112.50(8)
C21B Si21 C21A 105.57(14)
C21B Si21 C21C 106.18(13)
C21A Si21 C21C 108.79(13)
C21B Si21 Si2 108.48(10)
C21A Si21 Si2 112.46(9)
C21C Si21 Si2 114.77(10)
C22B Si22 C22C 109.73(14)
C22B Si22 C22A 104.88(14)
C22C Si22 C22A 106.25(12)
C22B Si22 Si2 109.88(10)
C22C Si22 Si2 113.58(10)
C22A Si22 Si2 112.11(9)
C2M Si23 C23G 107.47(11)
C2M Si23 C23A 105.51(11)
C23G Si23 C23A 104.72(11)
C2M Si23 Si2 111.25(8)
C23G Si23 Si2 115.68(8)
C23A Si23 Si2 111.52(7)
C23N C2M C23R 117.0(2)
C23N C2M Si23 122.26(18)
C23R C2M Si23 120.71(18)
O1 C2 C3 109.5(3)
O4 C3 C2 111.5(4)
O4 C5 C6 109.4(3)
O7 C6 C5 109.1(3)
O7 C8 C9 110.1(3)
O10 C9 C8 110.0(3)
O10 C11 C12 110.0(3)
O13 C12 C11 109.0(3)
C13K C13G C13H 116.9(2)
C13K C13G Si13 125.29(18)
C13H C13G Si13 117.83(19)
C13G C13H C13I 121.7(3)
C13J C13I C13H 119.9(3)
C13J C13L C13K 119.8(3)
C13A C13F C13E 121.3(3)
C13R C13M C13N 116.4(3)
C13R C13M Si13 120.4(2)
C13N C13M Si13 123.1(2)
C13I C13J C13L 119.8(2)
C13P C13O C13N 119.9(4)
C13O C13N C13M 122.1(3)
C13C C13B C13A 122.1(3)
C13O C13P C13Q 120.1(3)
C13M C13R C13Q 121.2(3)
C13F C13A C13B 117.1(2)
C13F C13A Si13 123.84(19)
C13B C13A Si13 119.0(2)
C13D C13C C13B 119.6(3)
C13G C13K C13L 121.9(2)
C13C C13D C13E 119.7(3)
C13D C13E C13F 120.1(3)
C13P C13Q C13R 120.2(3)
O13 C14 C15 109.7(3)
O16 C15 C14 109.1(3)
O16 C17 C18 108.9(3)
O1 C18 C17 108.0(3)
C23F C23A C23B 116.5(2)
C23F C23A Si23 121.2(2)
C23B C23A Si23 122.3(2)
C23L C23G C23H 116.3(2)
C23L C23G Si23 121.64(19)
C23H C23G Si23 121.9(2)
C23O C23N C2M 121.3(2)
C23Q C23R C2M 121.5(2)
C23Q C23P C23O 119.4(3)
C23G C23L C23K 122.5(3)
C23J C23K C23L 119.6(3)
C23I C23H C23G 121.9(3)
C23P C23Q C23R 120.4(2)
C23J C23I C23H 120.1(3)
C23C C23B C23A 121.3(3)
C23P C23O C23N 120.4(2)
C23K C23J C23I 119.6(3)
C23E C23F C23A 121.9(3)
C23D C23C C23B 119.9(3)
C23E C23D C23C 119.8(3)
C23D C23E C23F 120.5(4)
C18 O1 C2 112.8(3)
C18 O1 K1 109.88(19)
C2 O1 K1 107.14(19)
C3 O4 C5 112.6(3)
C3 O4 K1 114.1(2)
C5 O4 K1 122.7(2)
C6 O7 C8 112.2(3)
C6 O7 K1 113.64(19)
C8 O7 K1 111.59(19)
C9 O10 C11 111.2(3)
C9 O10 K1 123.0(2)
C11 O10 K1 118.04(18)
C12 O13 C14 112.5(3)
C12 O13 K1 108.2(2)
C14 O13 K1 111.98(19)
C15 O16 C17 113.1(3)
C15 O16 K1 119.69(19)
C17 O16 K1 117.46(19)

loop_
_geom_bond_atom_site_label_1
_geom_bond_atom_site_label_2
_geom_bond_distance
Sn1 Cl1 2.5664(8)
Sn1 Si2 2.6932(6)
Sn1 Si1 2.6939(7)
Cl1 K1 3.1396(9)
Sn1A Cl1A 2.464(14)
Sn1A Si1 2.699(3)
Sn1A Si2 2.799(2)
K1 O1 2.795(2)
K1 O10 2.799(2)
K1 O16 2.802(2)
K1 O4 2.806(2)
K1 O13 2.866(2)
K1 O7 2.957(2)
Si1 Si11 2.3590(9)
Si1 Si13 2.3625(9)
Si1 Si12 2.3684(10)
Si2 Si21 2.3592(9)
Si2 Si22 2.3711(9)
Si2 Si23 2.3713(8)
Si11 C11A 1.871(3)
Si11 C11C 1.875(3)
Si11 C11B 1.881(3)
Si12 C12A 1.877(3)
Si12 C12C 1.877(3)
Si12 C12B 1.885(3)
Si13 C13M 1.894(3)
Si13 C13A 1.895(2)
Si13 C13G 1.896(2)
Si21 C21B 1.874(3)
Si21 C21A 1.875(3)
Si21 C21C 1.878(3)
Si22 C22B 1.864(3)
Si22 C22C 1.885(3)
Si22 C22A 1.885(3)
Si23 C2M 1.883(3)
Si23 C23G 1.896(3)
Si23 C23A 1.897(2)
C2M C23N 1.393(3)
C2M C23R 1.398(3)
C2 O1 1.430(4)
C2 C3 1.479(6)
C3 O4 1.387(4)
C5 O4 1.421(4)
C5 C6 1.500(5)
C6 O7 1.384(4)
C8 O7 1.418(4)
C8 C9 1.490(6)
C9 O10 1.389(4)
C11 O10 1.436(4)
C11 C12 1.470(5)
C12 O13 1.393(4)
C13G C13K 1.384(4)
C13G C13H 1.392(3)
C13H C13I 1.395(4)
C13I C13J 1.373(4)
C13L C13J 1.376(4)
C13L C13K 1.396(3)
C13F C13A 1.385(4)
C13F C13E 1.396(4)
C13M C13R 1.393(4)
C13M C13N 1.400(4)
C13O C13P 1.363(5)
C13O C13N 1.386(4)
C13B C13C 1.384(4)
C13B C13A 1.401(4)
C13P C13Q 1.368(6)
C13R C13Q 1.399(5)
C13C C13D 1.381(5)
C13D C13E 1.384(5)
C14 O13 1.421(4)
C14 C15 1.475(5)
C15 O16 1.390(4)
C17 O16 1.415(4)
C17 C18 1.490(5)
C18 O1 1.408(4)
C23A C23F 1.398(4)
C23A C23B 1.398(4)
C23G C23L 1.387(4)
C23G C23H 1.393(3)
C23N C23O 1.386(4)
C23R C23Q 1.385(4)
C23P C23Q 1.371(4)
C23P C23O 1.381(4)
C23L C23K 1.396(4)
C23K C23J 1.371(4)
C23H C23I 1.389(4)
C23I C23J 1.380(5)
C23B C23C 1.394(4)
C23F C23E 1.387(4)
C23C C23D 1.386(6)
C23D C23E 1.355(6)
